data_4339705
loop_
_publ_author_name
'Nemykin, Victor N.'
'Makarova, Elena A.'
'Grosland, Jeffrey O.'
'Hadt, Ryan G.'
'Koposov, Alexey Y.'

_publ_section_title
;
 Preparation, characterization, molecular and electronic structures,
 TDDFT, and TDDFT/PCM study of the solvatochromism in
 cyanovinylferrocenes.
;
_journal_issue 23
_journal_name_full 'Inorganic chemistry'
_journal_page_first 9591
_journal_page_last 9601
_journal_paper_doi 10.1021/ic700558v
_journal_volume 46
_journal_year 2007
_chemical_formula_moiety 'C14 H10 Fe1 N2'
_chemical_formula_sum 'C14 H10 Fe N2'
_chemical_formula_weight 262.09
_space_group_IT_number 14
_symmetry_cell_setting monoclinic
_symmetry_space_group_name_Hall '-P 2ybc'
_symmetry_space_group_name_H-M 'P 1 21/c 1'
_atom_sites_solution_hydrogens geom
_atom_sites_solution_primary direct
_audit_creation_date 06-05-01
_audit_creation_method CRYSTALS_ver_12.39
_cell_angle_alpha 90
_cell_angle_beta 92.43(4)
_cell_angle_gamma 90
_cell_formula_units_Z 4
_cell_length_a 11.132(4)
_cell_length_b 7.671(5)
_cell_length_c 13.498(7)
_cell_measurement_reflns_used 25
_cell_measurement_temperature 293
_cell_measurement_theta_max 18
_cell_measurement_theta_min 15
_cell_volume 1151.6(10)
_computing_cell_refinement 'Win AFC'
_computing_data_collection 'Win AFC'
_computing_data_reduction 'TeXsan 10.3b'
_computing_molecular_graphics 'CAMERON (Watkin et al 1996)'
_computing_publication_material 'CRYSTALS (Betteridge et al 2003)'
_computing_structure_refinement 'CRYSTALS (Betteridge et al 2003)'
_computing_structure_solution 'SHELXS 86 (Sheldrick, 1986)'
_diffrn_ambient_temperature 293
_diffrn_measured_fraction_theta_full 0.999
_diffrn_measured_fraction_theta_max 0.999
_diffrn_measurement_device_type 'Rigaku AFC-7R'
_diffrn_measurement_method \w/2\q
_diffrn_radiation_monochromator graphite
_diffrn_radiation_type 'Mo K\a'
_diffrn_radiation_wavelength 0.71073
_diffrn_reflns_av_R_equivalents 0.000
_diffrn_reflns_limit_h_max 14
_diffrn_reflns_limit_h_min -14
_diffrn_reflns_limit_k_max 0
_diffrn_reflns_limit_k_min -9
_diffrn_reflns_limit_l_max 0
_diffrn_reflns_limit_l_min -17
_diffrn_reflns_number 2848
_diffrn_reflns_theta_full 27.493
_diffrn_reflns_theta_max 27.493
_diffrn_reflns_theta_min 3.021
_diffrn_standards_decay_% 10.12
_diffrn_standards_interval_count 150
_diffrn_standards_number 3
_exptl_absorpt_coefficient_mu 1.284
_exptl_absorpt_correction_T_max 0.94
_exptl_absorpt_correction_T_min 0.77
_exptl_absorpt_correction_type psi-scan
_exptl_absorpt_process_details
; 
 Azimutal absorption correction (North et al, 1968) 
;
_exptl_crystal_colour violet
_exptl_crystal_density_diffrn 1.512
_exptl_crystal_description plate
_exptl_crystal_F_000 536
_exptl_crystal_size_max 0.46
_exptl_crystal_size_mid 0.22
_exptl_crystal_size_min 0.05
_refine_diff_density_max 0.67
_refine_diff_density_min -0.72
_refine_ls_extinction_method None
_refine_ls_goodness_of_fit_ref 0.9108
_refine_ls_hydrogen_treatment constr
_refine_ls_matrix_type full
_refine_ls_number_parameters 154
_refine_ls_number_reflns 1589
_refine_ls_number_restraints 0
_refine_ls_R_factor_all 0.1125
_refine_ls_R_factor_gt 0.0543
_refine_ls_shift/su_max 0.000079
_refine_ls_structure_factor_coef Fsqd
_refine_ls_weighting_details
;
 Method, part 1, Chebychev polynomial, (Watkin, 1994, Prince, 1982) 
 [weight] = 1.0/[A~0~*T~0~(x)+A~1~*T~1~(x) ... +A~n-1~]*T~n-1~(x)] 
 where A~i~ are the Chebychev coefficients listed below and x= Fcalc/Fmax 
 Method = Robust Weighting (Prince, 1982) 
 W = [weight] * [1-(deltaF/6*sigmaF)^2^]^2^ 
 A~i~ are: 
 20.5 20.1 13.7 
;
_refine_ls_weighting_scheme calc
_refine_ls_wR_factor_all 0.1373
_refine_ls_wR_factor_gt 0.1154
_refine_ls_wR_factor_ref 0.1154
_reflns_limit_h_max 14
_reflns_limit_h_min -14
_reflns_limit_k_max 9
_reflns_limit_k_min 0
_reflns_limit_l_max 17
_reflns_limit_l_min 0
_reflns_number_gt 1589
_reflns_number_total 2645
_reflns_threshold_expression I>3.00u(I)
_oxford_diffrn_Wilson_B_factor 0.00
_oxford_diffrn_Wilson_scale 0.00
_oxford_refine_ls_scale 0.3931(8)
_oxford_structure_analysis_title 'XYZN file = SHELXL INS file, from DIRDIF out'
_cod_data_source_file ic700558v-file002.cif
_cod_data_source_block CRYSTALS_cif
_cod_depositor_comments
;
The following automatic conversions were performed:

'_symmetry_cell_setting' value 'Monoclinic' changed to 'monoclinic'
according to
/usr/data/users/saulius/automatic-downloads/retrospective/ACS/lib/dictionaries/cif_core.dic
dictionary named 'cif_core.dic' version 2.4.2 from 2011-04-26.

Automatic conversion script
Id: cif_fix_values 2281 2013-09-26 08:29:07Z andrius 
;
_cod_original_sg_symbol_H-M 'P 1 21/c 1 '
_cod_original_formula_sum 'C14 H10 Fe1 N2'
_cod_database_code 4339705

loop_
_symmetry_equiv_pos_as_xyz
x,y,z
-x,-y,-z
-x,y+1/2,-z+1/2
x,-y+1/2,z+1/2

loop_
_atom_site_label
_atom_site_type_symbol
_atom_site_fract_x
_atom_site_fract_y
_atom_site_fract_z
_atom_site_U_iso_or_equiv
_atom_site_occupancy
_atom_site_adp_type
_atom_site_refinement_flags_posn
Fe1 Fe 0.17678(6) 0.17937(11) 0.38075(6) 0.0315 1.0000 Uani .
C2 C 0.3419(4) 0.0874(7) 0.4220(4) 0.0354 1.0000 Uani .
C3 C 0.2748(5) -0.0411(7) 0.3658(4) 0.0410 1.0000 Uani .
C4 C 0.1706(5) -0.0789(7) 0.4181(5) 0.0437 1.0000 Uani .
C5 C 0.1712(5) 0.0247(8) 0.5042(4) 0.0433 1.0000 Uani .
C6 C 0.2756(5) 0.1295(7) 0.5080(4) 0.0363 1.0000 Uani .
C7 C 0.1965(6) 0.3785(10) 0.2838(6) 0.0618 1.0000 Uani .
C8 C 0.1215(6) 0.2527(10) 0.2413(5) 0.0534 1.0000 Uani .
C9 C 0.0224(6) 0.2359(9) 0.3003(5) 0.0556 1.0000 Uani .
C10 C 0.0345(6) 0.3484(10) 0.3794(5) 0.0624 1.0000 Uani .
C11 C 0.1453(7) 0.4385(9) 0.3723(6) 0.0691 1.0000 Uani .
C12 C 0.4539(4) 0.1702(8) 0.3954(4) 0.0357 1.0000 Uani .
C13 C 0.5279(5) 0.2586(9) 0.4563(4) 0.0441 1.0000 Uani .
C14 C 0.6353(5) 0.3425(9) 0.4259(4) 0.0470 1.0000 Uani .
N15 N 0.7211(5) 0.4082(9) 0.4022(5) 0.0684 1.0000 Uani .
C16 C 0.4859(5) 0.1513(9) 0.2924(4) 0.0440 1.0000 Uani .
N17 N 0.5108(5) 0.1391(9) 0.2121(4) 0.0666 1.0000 Uani .
H61 H 0.5082 0.2682 0.5260 0.0519 1.0000 Uiso R
H71 H 0.2957 -0.0915 0.3023 0.0485 1.0000 Uiso R
H81 H 0.1097 0.0234 0.5542 0.0523 1.0000 Uiso R
H101 H 0.1073 -0.1594 0.3956 0.0521 1.0000 Uiso R
H121 H 0.2984 0.2144 0.5590 0.0440 1.0000 Uiso R
H131 H -0.0208 0.3597 0.4347 0.0733 1.0000 Uiso R
H141 H -0.0454 0.1573 0.2872 0.0639 1.0000 Uiso R
H151 H 0.1354 0.1869 0.1808 0.0653 1.0000 Uiso R
H161 H 0.1782 0.5250 0.4179 0.0794 1.0000 Uiso R
H171 H 0.2723 0.4174 0.2588 0.0776 1.0000 Uiso R

loop_
_atom_site_aniso_label
_atom_site_aniso_U_11
_atom_site_aniso_U_22
_atom_site_aniso_U_33
_atom_site_aniso_U_23
_atom_site_aniso_U_13
_atom_site_aniso_U_12
Fe1 0.0288(3) 0.0302(4) 0.0360(4) 0.0006(4) 0.0060(2) 0.0016(4)
C2 0.030(2) 0.038(3) 0.039(3) 0.006(2) 0.007(2) 0.004(2)
C3 0.045(3) 0.032(3) 0.047(3) -0.002(2) 0.013(2) 0.003(2)
C4 0.041(3) 0.032(3) 0.059(4) 0.005(3) 0.005(3) -0.003(3)
C5 0.037(3) 0.051(4) 0.043(3) 0.011(3) 0.014(2) -0.003(3)
C6 0.038(3) 0.043(3) 0.028(2) 0.000(2) 0.006(2) 0.004(2)
C7 0.039(3) 0.062(5) 0.084(5) 0.040(4) -0.002(3) 0.002(3)
C8 0.063(4) 0.058(4) 0.040(3) 0.006(3) 0.006(3) 0.013(3)
C9 0.043(3) 0.054(4) 0.069(4) 0.013(4) -0.011(3) -0.005(3)
C10 0.050(4) 0.065(5) 0.073(5) 0.008(4) 0.013(3) 0.035(4)
C11 0.086(6) 0.031(3) 0.087(6) -0.007(4) -0.040(5) 0.008(3)
C12 0.028(2) 0.045(3) 0.034(2) 0.002(3) -0.0003(18) 0.007(3)
C13 0.035(3) 0.059(4) 0.039(3) 0.005(3) 0.004(2) 0.003(3)
C14 0.039(3) 0.059(4) 0.042(3) -0.004(3) -0.002(2) 0.000(3)
N15 0.041(3) 0.086(5) 0.077(4) 0.008(4) -0.002(3) -0.017(3)
C16 0.036(3) 0.054(4) 0.042(3) -0.004(3) 0.005(2) -0.001(3)
N17 0.063(3) 0.095(5) 0.043(3) -0.015(3) 0.023(3) -0.023(3)

loop_
_atom_type_symbol
_atom_type_scat_dispersion_real
_atom_type_scat_dispersion_imag
_atom_type_scat_Cromer_Mann_a1
_atom_type_scat_Cromer_Mann_b1
_atom_type_scat_Cromer_Mann_a2
_atom_type_scat_Cromer_Mann_b2
_atom_type_scat_Cromer_Mann_a3
_atom_type_scat_Cromer_Mann_b3
_atom_type_scat_Cromer_Mann_a4
_atom_type_scat_Cromer_Mann_b4
_atom_type_scat_Cromer_Mann_c
_atom_type_scat_source
C 0.0033 0.0016 2.3100 20.8439 1.0200 10.2075 1.5886 0.5687 0.8650 51.6512 0.2156 'International Tables Vol C 4.2.6.8 and 6.1.1.4'
H 0.0000 0.0000 0.4930 10.5109 0.3229 26.1257 0.1402 3.1424 0.0408 57.7998 0.0030 'International Tables Vol C 4.2.6.8 and 6.1.1.4'
Fe 0.3463 0.8444 11.7695 4.7611 7.3573 0.3072 3.5222 15.3535 2.3045 76.8805 1.0369 'International Tables Vol C 4.2.6.8 and 6.1.1.4'
N 0.0061 0.0033 12.2126 0.0057 3.1322 9.8933 2.0125 28.9975 1.1663 0.5826 -11.5290 'International Tables Vol C 4.2.6.8 and 6.1.1.4'

loop_
_geom_angle_atom_site_label_1
_geom_angle_atom_site_label_2
_geom_angle_atom_site_label_3
_geom_angle
_geom_angle_publ_flag
C2 Fe1 C3 41.4(2) yes
C2 Fe1 C4 68.6(2) yes
C3 Fe1 C4 40.6(2) yes
C2 Fe1 C5 68.5(2) yes
C3 Fe1 C5 68.5(2) yes
C4 Fe1 C5 40.2(2) yes
C2 Fe1 C6 41.5(2) yes
C3 Fe1 C6 69.7(2) yes
C4 Fe1 C6 68.5(2) yes
C5 Fe1 C6 40.4(2) yes
C2 Fe1 C7 108.5(2) yes
C3 Fe1 C7 119.4(3) yes
C4 Fe1 C7 153.3(3) yes
C5 Fe1 C7 165.5(3) yes
C6 Fe1 C7 128.0(3) yes
C2 Fe1 C8 125.9(2) yes
C3 Fe1 C8 106.4(3) yes
C4 Fe1 C8 118.9(3) yes
C5 Fe1 C8 153.4(3) yes
C6 Fe1 C8 164.5(2) yes
C2 Fe1 C9 162.7(3) yes
C3 Fe1 C9 124.7(3) yes
C4 Fe1 C9 107.5(3) yes
C5 Fe1 C9 120.1(2) yes
C6 Fe1 C9 154.4(3) yes
C2 Fe1 C10 156.4(3) yes
C3 Fe1 C10 161.3(3) yes
C4 Fe1 C10 125.6(3) yes
C5 Fe1 C10 108.9(3) yes
C6 Fe1 C10 121.1(3) yes
C2 Fe1 C11 120.8(3) yes
C3 Fe1 C11 155.2(3) yes
C4 Fe1 C11 163.5(3) yes
C5 Fe1 C11 127.2(3) yes
C6 Fe1 C11 108.6(3) yes
C7 Fe1 C8 39.8(3) yes
C7 Fe1 C9 67.0(3) yes
C8 Fe1 C9 40.0(3) yes
C7 Fe1 C10 67.8(3) yes
C8 Fe1 C10 67.2(3) yes
C9 Fe1 C10 39.3(3) yes
C7 Fe1 C11 41.1(3) yes
C8 Fe1 C11 68.3(3) yes
C9 Fe1 C11 67.7(3) yes
C10 Fe1 C11 40.9(3) yes
Fe1 C2 C3 69.4(3) yes
Fe1 C2 C6 69.7(3) yes
C3 C2 C6 107.9(5) yes
Fe1 C2 C12 123.8(4) yes
C3 C2 C12 126.9(5) yes
C6 C2 C12 125.1(5) yes
C2 C3 Fe1 69.2(3) yes
C2 C3 C4 107.3(5) yes
Fe1 C3 C4 70.4(3) yes
C2 C3 H71 126.700 no
Fe1 C3 H71 124.455 no
C4 C3 H71 126.000 no
C3 C4 Fe1 69.0(3) yes
C3 C4 C5 108.7(5) yes
Fe1 C4 C5 70.0(3) yes
C3 C4 H101 124.857 no
Fe1 C4 H101 124.604 no
C5 C4 H101 126.365 no
C4 C5 Fe1 69.8(3) yes
C4 C5 C6 109.1(5) yes
Fe1 C5 C6 69.3(3) yes
C4 C5 H81 125.579 no
Fe1 C5 H81 127.657 no
C6 C5 H81 125.334 no
C2 C6 C5 107.0(5) yes
C2 C6 Fe1 68.8(3) yes
C5 C6 Fe1 70.2(3) yes
C2 C6 H121 126.410 no
C5 C6 H121 126.588 no
Fe1 C6 H121 125.894 no
Fe1 C7 C8 70.3(4) yes
Fe1 C7 C11 69.1(4) yes
C8 C7 C11 108.5(6) yes
Fe1 C7 H171 125.173 no
C8 C7 H171 126.157 no
C11 C7 H171 125.322 no
C7 C8 Fe1 69.9(4) yes
C7 C8 C9 107.8(6) yes
Fe1 C8 C9 70.2(4) yes
C7 C8 H151 126.293 no
Fe1 C8 H151 125.244 no
C9 C8 H151 125.870 no
C8 C9 Fe1 69.8(4) yes
C8 C9 C10 109.3(6) yes
Fe1 C9 C10 70.5(4) yes
C8 C9 H141 125.397 no
Fe1 C9 H141 126.327 no
C10 C9 H141 125.273 no
Fe1 C10 C9 70.1(4) yes
Fe1 C10 C11 68.6(4) yes
C9 C10 C11 108.1(6) yes
Fe1 C10 H131 123.659 no
C9 C10 H131 126.538 no
C11 C10 H131 125.281 no
C7 C11 C10 106.2(6) yes
C7 C11 Fe1 69.8(4) yes
C10 C11 Fe1 70.5(4) yes
C7 C11 H161 127.039 no
C10 C11 H161 126.709 no
Fe1 C11 H161 125.338 no
C2 C12 C13 125.9(5) yes
C2 C12 C16 116.0(5) yes
C13 C12 C16 118.2(5) yes
C12 C13 C14 123.8(5) yes
C12 C13 H61 118.457 no
C14 C13 H61 117.740 no
C13 C14 N15 179.4(7) yes
C12 C16 N17 179.0(8) yes

loop_
_geom_bond_atom_site_label_1
_geom_bond_atom_site_label_2
_geom_bond_distance
_geom_bond_publ_flag
Fe1 C2 2.025(5) yes
Fe1 C3 2.028(6) yes
Fe1 C4 2.046(6) yes
Fe1 C5 2.049(6) yes
Fe1 C6 2.037(5) yes
Fe1 C7 2.030(7) yes
Fe1 C8 2.035(6) yes
Fe1 C9 2.041(6) yes
Fe1 C10 2.046(6) yes
Fe1 C11 2.021(7) yes
C2 C3 1.434(8) yes
C2 C6 1.439(7) yes
C2 C12 1.457(7) yes
C3 C4 1.414(8) yes
C3 H71 0.977 no
C4 C5 1.408(8) yes
C4 H101 0.975 no
C5 C6 1.412(8) yes
C5 H81 0.982 no
C6 H121 0.973 no
C7 C8 1.384(10) yes
C7 C11 1.422(11) yes
C7 H171 0.969 no
C8 C9 1.394(9) yes
C8 H151 0.978 no
C9 C10 1.376(10) yes
C9 H141 0.976 no
C10 C11 1.420(10) yes
C10 H131 0.991 no
C11 H161 0.967 no
C12 C13 1.325(8) yes
C12 C16 1.457(7) yes
C13 C14 1.433(8) yes
C13 H61 0.978 no
C14 N15 1.139(8) yes
C16 N17 1.134(7) yes
